data_7206879
loop_
_publ_author_name
'Eccles, Kevin S.'
'Deasy, Rebecca E.'
'F\'abi\'an, L\'aszl\'o'
'Braun, Doris E.'
'Maguire, Anita R.'
'Lawrence, Simon E.'

_publ_section_title
;
 Expanding the crystal landscape of isonicotinamide: concomitant
 polymorphism and co-crystallisation
;
_journal_issue 23
_journal_name_full CrystEngComm
_journal_page_first 6923
_journal_paper_doi 10.1039/c1ce06320k
_journal_volume 13
_journal_year 2011
_chemical_absolute_configuration syn
_chemical_formula_moiety 'C6 H6 N2 O'
_chemical_formula_sum 'C6 H6 N2 O'
_chemical_formula_weight 122.13
_chemical_name_common Isonicotinamide
_space_group_crystal_system monoclinic
_space_group_IT_number 7
_space_group_name_Hall 'P -2yc'
_space_group_name_H-M_alt 'P 1 c 1'
_symmetry_space_group_name_Hall 'P -2yc'
_symmetry_space_group_name_H-M 'P 1 c 1'
_atom_sites_solution_hydrogens geom
_atom_sites_solution_primary direct
_atom_sites_solution_secondary difmap
_cell_angle_alpha 90
_cell_angle_beta 94.0480(10)
_cell_angle_gamma 90
_cell_formula_units_Z 6
_cell_length_a 11.0819(6)
_cell_length_b 7.9976(4)
_cell_length_c 9.9850(5)
_cell_measurement_reflns_used 4455
_cell_measurement_temperature 100.(2)
_cell_measurement_theta_max 26.4341
_cell_measurement_theta_min 3.1439
_cell_volume 882.75(8)
_computing_cell_refinement 'SAINT V7.60A (Bruker AXS, 2008)'
_computing_data_collection 'Bruker Instrument Service v2009, 3, 0, 0'
_computing_data_reduction 'SAINT V7.60A (Bruker AXS, 2008)'
_computing_molecular_graphics 'Mercury 2.3 (Macrae et al, 2008)'
_computing_structure_refinement 'SHELXL-97 (Sheldrick, 2008)'
_computing_structure_solution 'SHELXS-97 (Sheldrick, 2008)'
_diffrn_ambient_temperature 100.(2)
_diffrn_detector_area_resol_mean 8.3333
_diffrn_measured_fraction_theta_full 0.995
_diffrn_measured_fraction_theta_max 0.995
_diffrn_measurement_device_type 'Bruker APEX II DUO'
_diffrn_measurement_method '\f & \w scans'
_diffrn_radiation_monochromator graphite
_diffrn_radiation_source 'fine-focus sealed tube'
_diffrn_radiation_type MoK\a
_diffrn_radiation_wavelength 0.71073
_diffrn_reflns_av_R_equivalents 0.0244
_diffrn_reflns_av_sigmaI/netI 0.0270
_diffrn_reflns_limit_h_max 13
_diffrn_reflns_limit_h_min -13
_diffrn_reflns_limit_k_max 10
_diffrn_reflns_limit_k_min -10
_diffrn_reflns_limit_l_max 12
_diffrn_reflns_limit_l_min -12
_diffrn_reflns_number 10209
_diffrn_reflns_theta_full 26.45
_diffrn_reflns_theta_max 26.45
_diffrn_reflns_theta_min 1.84
_exptl_absorpt_coefficient_mu 0.098
_exptl_absorpt_correction_T_max 0.98
_exptl_absorpt_correction_T_min 0.91
_exptl_absorpt_correction_type multi-scan
_exptl_absorpt_process_details 'SADABS V2008/1 (Bruker AXS)'
_exptl_crystal_colour colorless
_exptl_crystal_density_diffrn 1.378
_exptl_crystal_density_method 'not measured'
_exptl_crystal_description Lath
_exptl_crystal_F_000 384
_exptl_crystal_size_max 0.320
_exptl_crystal_size_mid 0.240
_exptl_crystal_size_min 0.210
_refine_diff_density_max 0.374
_refine_diff_density_min -0.193
_refine_ls_abs_structure_details 'Flack H D (1983), Acta Cryst. A39, 876-881'
_refine_ls_abs_structure_Flack -0.3(9)
_refine_ls_extinction_method none
_refine_ls_goodness_of_fit_ref 1.168
_refine_ls_hydrogen_treatment mixed
_refine_ls_matrix_type full
_refine_ls_number_parameters 268
_refine_ls_number_reflns 3601
_refine_ls_number_restraints 3
_refine_ls_restrained_S_all 1.170
_refine_ls_R_factor_all 0.0385
_refine_ls_R_factor_gt 0.0352
_refine_ls_shift/su_max 0.000
_refine_ls_shift/su_mean 0.000
_refine_ls_structure_factor_coef Fsqd
_refine_ls_weighting_details 'calc w=1/[\s^2^(Fo^2^)+(0.0601P)^2^+0.0000P] where P=(Fo^2^+2Fc^2^)/3'
_refine_ls_weighting_scheme calc
_refine_ls_wR_factor_gt 0.0918
_refine_ls_wR_factor_ref 0.0940
_reflns_number_gt 3375
_reflns_number_total 3601
_reflns_threshold_expression >2sigma(I)
_cod_data_source_file c1ce06320k.txt
_cod_data_source_block Isonicotinamide_Form_IV
_cod_database_code 7206879

loop_
_space_group_symop_operation_xyz
'x, y, z'
'x, -y, z+1/2'

loop_
_atom_site_type_symbol
_atom_site_label
_atom_site_fract_x
_atom_site_fract_y
_atom_site_fract_z
_atom_site_U_iso_or_equiv
_atom_site_adp_type
_atom_site_calc_flag
_atom_site_refinement_flags
_atom_site_occupancy
C C1 0.26667(15) 0.3012(2) 0.64964(17) 0.0143(3) Uani d . 1
C C3 0.31997(16) 0.0611(2) 0.78300(17) 0.0178(4) Uani d . 1
H H3 0.3595 0.0157 0.8623 0.021 Uiso calc R 1
C C2 0.32296(16) 0.2339(2) 0.76556(17) 0.0155(3) Uani d . 1
H H2 0.3627 0.3039 0.8317 0.019 Uiso calc R 1
N N4 0.26481(14) -0.04455(19) 0.69481(14) 0.0172(3) Uani d . 1
C C7 0.26372(16) 0.4867(2) 0.62260(17) 0.0152(3) Uani d . 1
C C6 0.21030(16) 0.1927(2) 0.55592(16) 0.0170(4) Uani d . 1
H H6 0.172 0.2345 0.4746 0.02 Uiso calc R 1
C C5 0.21084(16) 0.0225(2) 0.58305(18) 0.0179(4) Uani d . 1
H H5 0.1709 -0.0502 0.5191 0.022 Uiso calc R 1
O O8 0.25246(13) 0.53930(16) 0.50535(12) 0.0226(3) Uani d . 1
N N9 0.27265(14) 0.58631(19) 0.72931(15) 0.0163(3) Uani d . 1
C C10 0.93983(14) 0.2026(2) 0.73283(16) 0.0142(3) Uani d . 1
C C11 0.87739(16) 0.2704(2) 0.61929(17) 0.0155(3) Uani d . 1
H H11 0.8369 0.2 0.5539 0.019 Uiso calc R 1
C C12 0.87588(16) 0.4422(2) 0.60408(19) 0.0180(4) Uani d . 1
H H12 0.8334 0.4875 0.5264 0.022 Uiso calc R 1
N N13 0.93071(16) 0.5484(2) 0.69223(16) 0.0205(3) Uani d . 1
C C14 0.99049(17) 0.4815(2) 0.80088(18) 0.0200(4) Uani d . 1
H H14 1.0308 0.5549 0.8641 0.024 Uiso calc R 1
C C15 0.99663(15) 0.3117(2) 0.82582(17) 0.0166(4) Uani d . 1
H H15 1.0389 0.2702 0.905 0.02 Uiso calc R 1
C C16 0.94430(15) 0.0155(2) 0.75956(17) 0.0151(3) Uani d . 1
O O17 0.96147(12) -0.03535(16) 0.87606(11) 0.0199(3) Uani d . 1
N N18 0.92704(15) -0.08381(18) 0.65359(15) 0.0183(3) Uani d D 1
N N22 0.60794(14) 1.04780(18) 0.46116(15) 0.0195(3) Uani d . 1
C C23 0.54767(16) 0.9832(2) 0.56132(18) 0.0205(4) Uani d . 1
H H23 0.5104 1.0584 0.6194 0.025 Uiso calc R 1
C C24 0.53676(16) 0.8131(2) 0.58485(18) 0.0194(4) Uani d . 1
H H24 0.4939 0.7737 0.6576 0.023 Uiso calc R 1
C C21 0.66017(16) 0.9387(2) 0.38176(18) 0.0194(4) Uani d . 1
H H21 0.7049 0.9817 0.3117 0.023 Uiso calc R 1
C C20 0.65291(15) 0.7661(2) 0.39566(16) 0.0168(3) Uani d . 1
H H20 0.6902 0.6939 0.3353 0.02 Uiso calc R 1
C C19 0.59001(15) 0.7012(2) 0.49954(16) 0.0154(3) Uani d . 1
N N27 0.58490(15) 0.41738(19) 0.41757(17) 0.0202(3) Uani d . 1
C C25 0.57946(16) 0.5155(2) 0.52439(17) 0.0167(3) Uani d . 1
O O26 0.56909(12) 0.46280(15) 0.63886(12) 0.0217(3) Uani d . 1
H H18A 0.918(2) -0.048(3) 0.569(2) 0.022(6) Uiso d . 1
H H18B 0.924(2) -0.196(2) 0.665(2) 0.024(5) Uiso d D 1
H H9B 0.263(2) 0.688(3) 0.719(2) 0.030(6) Uiso d . 1
H H9A 0.267(3) 0.544(3) 0.815(3) 0.034(7) Uiso d . 1
H H27A 0.581(2) 0.462(3) 0.336(2) 0.020(5) Uiso d . 1
H H27B 0.579(2) 0.305(3) 0.439(3) 0.044(7) Uiso d . 1

loop_
_atom_site_aniso_label
_atom_site_aniso_U_11
_atom_site_aniso_U_22
_atom_site_aniso_U_33
_atom_site_aniso_U_12
_atom_site_aniso_U_13
_atom_site_aniso_U_23
C1 0.0169(8) 0.0134(8) 0.0134(8) 0.0008(7) 0.0056(6) 0.0002(7)
C3 0.0225(9) 0.0174(8) 0.0137(9) 0.0043(7) 0.0028(7) 0.0023(7)
C2 0.0188(8) 0.0151(8) 0.0127(8) 0.0006(7) 0.0026(6) -0.0024(7)
N4 0.0211(7) 0.0120(7) 0.0192(8) 0.0006(6) 0.0062(6) -0.0002(6)
C7 0.0178(8) 0.0128(9) 0.0152(9) -0.0003(7) 0.0033(7) 0.0024(7)
C6 0.0203(8) 0.0177(9) 0.0130(8) 0.0005(7) 0.0018(6) 0.0003(7)
C5 0.0205(9) 0.0167(9) 0.0167(8) -0.0031(7) 0.0030(7) -0.0035(7)
O8 0.0405(8) 0.0152(7) 0.0122(6) -0.0007(5) 0.0016(6) 0.0028(5)
N9 0.0264(8) 0.0091(7) 0.0136(8) -0.0002(6) 0.0022(6) 0.0013(6)
C10 0.0134(8) 0.0143(8) 0.0152(8) 0.0001(6) 0.0032(7) 0.0015(7)
C11 0.0181(8) 0.0151(8) 0.0132(8) 0.0005(6) 0.0001(7) -0.0011(7)
C12 0.0198(9) 0.0175(9) 0.0169(9) 0.0027(7) 0.0029(7) 0.0018(7)
N13 0.0257(8) 0.0146(7) 0.0218(8) -0.0008(6) 0.0055(6) -0.0005(6)
C14 0.0242(9) 0.0160(9) 0.0201(9) -0.0052(7) 0.0033(8) -0.0041(7)
C15 0.0185(8) 0.0180(9) 0.0134(8) -0.0011(7) 0.0007(6) -0.0013(7)
C16 0.0159(8) 0.0162(9) 0.0131(8) 0.0003(7) 0.0010(7) -0.0005(7)
O17 0.0299(7) 0.0174(6) 0.0123(6) 0.0025(5) 0.0017(5) 0.0027(5)
N18 0.0309(9) 0.0104(7) 0.0135(8) -0.0006(7) 0.0014(6) 0.0008(6)
N22 0.0258(8) 0.0131(7) 0.0190(7) -0.0001(6) -0.0020(6) -0.0002(6)
C23 0.0245(9) 0.0199(8) 0.0170(9) 0.0041(7) 0.0013(7) -0.0016(7)
C24 0.0230(8) 0.0196(8) 0.0156(8) 0.0030(7) 0.0023(7) 0.0001(6)
C21 0.0198(8) 0.0215(9) 0.0171(9) -0.0036(7) 0.0026(7) -0.0004(7)
C20 0.0199(8) 0.0171(8) 0.0135(8) 0.0010(6) 0.0015(7) -0.0006(7)
C19 0.0172(8) 0.0160(8) 0.0126(8) 0.0010(6) -0.0016(6) 0.0001(6)
N27 0.0331(9) 0.0132(7) 0.0143(7) -0.0001(6) 0.0023(6) 0.0022(6)
C25 0.0168(8) 0.0190(9) 0.0143(8) 0.0022(7) 0.0001(6) 0.0030(7)
O26 0.0319(7) 0.0183(6) 0.0153(6) 0.0012(5) 0.0030(5) 0.0021(5)

loop_
_atom_type_symbol
_atom_type_description
_atom_type_scat_dispersion_real
_atom_type_scat_dispersion_imag
_atom_type_scat_source
C C 0.0033 0.0016 'International Tables Vol C Tables 4.2.6.8 and 6.1.1.4'
N N 0.0061 0.0033 'International Tables Vol C Tables 4.2.6.8 and 6.1.1.4'
O O 0.0106 0.0060 'International Tables Vol C Tables 4.2.6.8 and 6.1.1.4'
H H 0.0000 0.0000 'International Tables Vol C Tables 4.2.6.8 and 6.1.1.4'

loop_
_geom_angle_atom_site_label_1
_geom_angle_atom_site_label_2
_geom_angle_atom_site_label_3
_geom_angle
C2 C1 C6 118.30(15)
C2 C1 C7 122.34(15)
C6 C1 C7 119.35(15)
N4 C3 C2 123.94(16)
N4 C3 H3 118.0
C2 C3 H3 118.0
C1 C2 C3 118.47(16)
C1 C2 H2 120.8
C3 C2 H2 120.8
C3 N4 C5 116.86(15)
O8 C7 N9 123.38(16)
O8 C7 C1 120.08(15)
N9 C7 C1 116.54(15)
C5 C6 C1 119.00(16)
C5 C6 H6 120.5
C1 C6 H6 120.5
N4 C5 C6 123.41(16)
N4 C5 H5 118.3
C6 C5 H5 118.3
C7 N9 H9B 119.3(17)
C7 N9 H9A 121.0(15)
H9B N9 H9A 117.(2)
C15 C10 C11 118.26(16)
C15 C10 C16 119.50(15)
C11 C10 C16 122.21(15)
C12 C11 C10 118.48(16)
C12 C11 H11 120.8
C10 C11 H11 120.8
N13 C12 C11 123.88(17)
N13 C12 H12 118.1
C11 C12 H12 118.1
C12 N13 C14 116.99(16)
N13 C14 C15 123.58(16)
N13 C14 H14 118.2
C15 C14 H14 118.2
C14 C15 C10 118.80(16)
C14 C15 H15 120.6
C10 C15 H15 120.6
O17 C16 N18 123.95(16)
O17 C16 C10 119.39(15)
N18 C16 C10 116.65(15)
C16 N18 H18A 124.4(14)
C16 N18 H18B 120.1(14)
H18A N18 H18B 115.(2)
C21 N22 C23 116.65(15)
N22 C23 C24 123.82(16)
N22 C23 H23 118.1
C24 C23 H23 118.1
C23 C24 C19 118.71(16)
C23 C24 H24 120.6
C19 C24 H24 120.6
N22 C21 C20 123.92(16)
N22 C21 H21 118.0
C20 C21 H21 118.0
C21 C20 C19 118.77(16)
C21 C20 H20 120.6
C19 C20 H20 120.6
C20 C19 C24 118.12(15)
C20 C19 C25 122.57(15)
C24 C19 C25 119.30(15)
C25 N27 H27A 119.5(13)
C25 N27 H27B 112.1(16)
H27A N27 H27B 127.(2)
O26 C25 N27 123.76(16)
O26 C25 C19 120.13(15)
N27 C25 C19 116.10(15)

loop_
_geom_bond_atom_site_label_1
_geom_bond_atom_site_label_2
_geom_bond_distance
C1 C2 1.384(2)
C1 C6 1.392(2)
C1 C7 1.508(2)
C3 N4 1.337(2)
C3 C2 1.393(2)
C3 H3 0.95
C2 H2 0.95
N4 C5 1.340(2)
C7 O8 1.242(2)
C7 N9 1.328(2)
C6 C5 1.387(2)
C6 H6 0.95
C5 H5 0.95
N9 H9B 0.83(2)
N9 H9A 0.92(3)
C10 C15 1.392(2)
C10 C11 1.395(2)
C10 C16 1.520(2)
C11 C12 1.383(2)
C11 H11 0.95
C12 N13 1.338(2)
C12 H12 0.95
N13 C14 1.342(2)
C14 C15 1.381(3)
C14 H14 0.95
C15 H15 0.95
C16 O17 1.234(2)
C16 N18 1.326(2)
N18 H18A 0.89(2)
N18 H18B 0.907(16)
N22 C21 1.338(2)
N22 C23 1.344(2)
C23 C24 1.387(2)
C23 H23 0.95
C24 C19 1.395(2)
C24 H24 0.95
C21 C20 1.389(2)
C21 H21 0.95
C20 C19 1.391(2)
C20 H20 0.95
C19 C25 1.511(2)
N27 C25 1.329(2)
N27 H27A 0.88(2)
N27 H27B 0.93(3)
C25 O26 1.231(2)

loop_
_geom_hbond_atom_site_label_D
_geom_hbond_atom_site_label_H
_geom_hbond_atom_site_label_A
_geom_hbond_site_symmetry_A
_geom_hbond_distance_DH
_geom_hbond_distance_HA
_geom_hbond_distance_DA
_geom_hbond_angle_DHA
N18 H18A O17 2_554 0.89(2) 2.13(2) 2.980(2) 160.(2)
N18 H18B N13 1_545 0.907(16) 2.061(16) 2.966(2) 176.(2)
N9 H9B N4 1_565 0.83(2) 2.15(2) 2.973(2) 172.(2)
N9 H9A O8 2_565 0.92(3) 2.04(3) 2.957(2) 178.(2)
N27 H27A O26 2_564 0.88(2) 2.06(2) 2.937(2) 172.9(19)
N27 H27B N22 1_545 0.93(3) 2.09(3) 2.996(2) 164.(2)

loop_
_geom_torsion_atom_site_label_1
_geom_torsion_atom_site_label_2
_geom_torsion_atom_site_label_3
_geom_torsion_atom_site_label_4
_geom_torsion
C6 C1 C2 C3 -0.3(3)
C7 C1 C2 C3 179.21(16)
N4 C3 C2 C1 -0.6(3)
C2 C3 N4 C5 0.7(3)
C2 C1 C7 O8 154.70(17)
C6 C1 C7 O8 -25.8(3)
C2 C1 C7 N9 -25.8(3)
C6 C1 C7 N9 153.65(16)
C2 C1 C6 C5 1.1(2)
C7 C1 C6 C5 -178.43(16)
C3 N4 C5 C6 0.2(2)
C1 C6 C5 N4 -1.1(3)
C15 C10 C11 C12 0.6(2)
C16 C10 C11 C12 178.70(16)
C10 C11 C12 N13 -0.2(3)
C11 C12 N13 C14 0.2(3)
C12 N13 C14 C15 -0.7(3)
N13 C14 C15 C10 1.1(3)
C11 C10 C15 C14 -1.0(2)
C16 C10 C15 C14 -179.21(16)
C15 C10 C16 O17 23.4(2)
C11 C10 C16 O17 -154.74(17)
C15 C10 C16 N18 -157.74(16)
C11 C10 C16 N18 24.2(2)
C21 N22 C23 C24 -0.5(3)
N22 C23 C24 C19 -0.7(3)
C23 N22 C21 C20 1.5(3)
N22 C21 C20 C19 -1.4(3)
C21 C20 C19 C24 0.2(2)
C21 C20 C19 C25 -178.69(15)
C23 C24 C19 C20 0.8(2)
C23 C24 C19 C25 179.67(16)
C20 C19 C25 O26 150.55(17)
C24 C19 C25 O26 -28.3(2)
C20 C19 C25 N27 -28.0(2)
C24 C19 C25 N27 153.16(17)
